data_4114926
loop_
_publ_author_name
'Kee-Chan Kim'
'Christopher A. Reed'
'Gregory S. Long'
'Ayusman Sen'

_publ_section_title
;
 Et2Al+ Alumenium Ion-like Chemistry. Synthesis and Reactivity toward
 Alkenes and Alkene Oxides
;
_journal_name_full 'Journal of the American Chemical Society'
_journal_page_first 7662
_journal_page_last 7663
_journal_paper_doi 10.1021/ja0259990
_journal_volume 124
_journal_year 2002
_chemical_formula_sum 'C5 H16 Al B11 Br6'
_chemical_formula_weight 701.53
_chemical_name_systematic
; 
 ? 
;
_space_group_IT_number 19
_symmetry_cell_setting orthorhombic
_symmetry_space_group_name_Hall 'P 2ac 2ab'
_symmetry_space_group_name_H-M 'P 21 21 21'
_atom_sites_solution_hydrogens geom
_atom_sites_solution_primary direct
_atom_sites_solution_secondary difmap
_audit_creation_method SHELXL-97
_cell_angle_alpha 90.00
_cell_angle_beta 90.00
_cell_angle_gamma 90.00
_cell_formula_units_Z 4
_cell_length_a 8.0441(10)
_cell_length_b 14.6679(18)
_cell_length_c 17.537(2)
_cell_measurement_temperature 223(2)
_cell_volume 2069.2(4)
_computing_cell_refinement 'Bruker SMART'
_computing_data_collection 'Bruker SMART'
_computing_data_reduction 'Bruker SHELXTL'
_computing_molecular_graphics 'Bruker SHELXTL'
_computing_publication_material 'Bruker SHELXTL'
_computing_structure_refinement 'SHELXL-97 (Sheldrick, 1997)'
_computing_structure_solution 'SHELXS-97 (Sheldrick, 1990)'
_diffrn_ambient_temperature 223(2)
_diffrn_measured_fraction_theta_full 0.998
_diffrn_measured_fraction_theta_max 0.998
_diffrn_measurement_device_type 'CCD area detector'
_diffrn_measurement_method 'phi and omega scans'
_diffrn_radiation_monochromator graphite
_diffrn_radiation_source 'Normal-focus sealed tube'
_diffrn_radiation_type MoK\a
_diffrn_radiation_wavelength 0.71073
_diffrn_reflns_av_R_equivalents 0.0411
_diffrn_reflns_av_sigmaI/netI 0.0363
_diffrn_reflns_limit_h_max 9
_diffrn_reflns_limit_h_min -10
_diffrn_reflns_limit_k_max 18
_diffrn_reflns_limit_k_min -16
_diffrn_reflns_limit_l_max 21
_diffrn_reflns_limit_l_min -21
_diffrn_reflns_number 15904
_diffrn_reflns_theta_full 26.37
_diffrn_reflns_theta_max 26.37
_diffrn_reflns_theta_min 1.81
_exptl_absorpt_coefficient_mu 11.670
_exptl_absorpt_correction_T_max 0.0772
_exptl_absorpt_correction_T_min 0.0564
_exptl_absorpt_correction_type SADABS
_exptl_crystal_colour Colorless
_exptl_crystal_density_diffrn 2.252
_exptl_crystal_description 'Frag. of Prism'
_exptl_crystal_F_000 1296
_exptl_crystal_size_max 0.58
_exptl_crystal_size_mid 0.53
_exptl_crystal_size_min 0.45
_refine_diff_density_max 0.552
_refine_diff_density_min -0.606
_refine_diff_density_rms 0.103
_refine_ls_abs_structure_details 'Flack H D (1983), Acta Cryst. A39, 876-881'
_refine_ls_abs_structure_Flack 0.029(14)
_refine_ls_extinction_method none
_refine_ls_goodness_of_fit_ref 1.010
_refine_ls_hydrogen_treatment mixed
_refine_ls_matrix_type full
_refine_ls_number_parameters 221
_refine_ls_number_reflns 4202
_refine_ls_number_restraints 2
_refine_ls_restrained_S_all 1.010
_refine_ls_R_factor_all 0.0331
_refine_ls_R_factor_gt 0.0287
_refine_ls_shift/su_max 0.008
_refine_ls_shift/su_mean 0.000
_refine_ls_structure_factor_coef Fsqd
_refine_ls_weighting_details 'calc w=1/[\s^2^(Fo^2^)+(0.0353P)^2^+0.0000P] where P=(Fo^2^+2Fc^2^)/3'
_refine_ls_weighting_scheme calc
_refine_ls_wR_factor_gt 0.0623
_refine_ls_wR_factor_ref 0.0631
_reflns_number_gt 3809
_reflns_number_total 4202
_reflns_threshold_expression >2sigma(I)
_cod_data_source_file ja0259990_s2_2.cif
_cod_data_source_block ucr761s
_cod_database_code 4114926

loop_
_symmetry_equiv_pos_as_xyz
'x, y, z'
'-x+1/2, -y, z+1/2'
'-x, y+1/2, -z+1/2'
'x+1/2, -y+1/2, -z'

loop_
_atom_site_label
_atom_site_type_symbol
_atom_site_fract_x
_atom_site_fract_y
_atom_site_fract_z
_atom_site_U_iso_or_equiv
_atom_site_adp_type
_atom_site_occupancy
_atom_site_symmetry_multiplicity
_atom_site_calc_flag
_atom_site_refinement_flags
_atom_site_disorder_assembly
_atom_site_disorder_group
C1 C -0.0204(6) -0.1174(3) -0.0202(3) 0.0337(11) Uani 1 1 d . . .
H1 H -0.1215 -0.1647 -0.0374 0.040 Uiso 1 1 calc R . .
B2 B -0.0656(7) -0.0401(4) 0.0476(3) 0.0344(13) Uani 1 1 d . . .
H2 H -0.1879 -0.0335 0.0764 0.041 Uiso 1 1 calc R . .
B3 B 0.0696(7) -0.1330(4) 0.0674(3) 0.0291(12) Uani 1 1 d . . .
H3 H 0.0356 -0.1866 0.1092 0.035 Uiso 1 1 calc R . .
B4 B 0.1789(7) -0.1584(4) -0.0167(3) 0.0284(12) Uani 1 1 d . . .
H4 H 0.2161 -0.2294 -0.0302 0.034 Uiso 1 1 calc R . .
B5 B 0.1118(6) -0.0828(4) -0.0886(3) 0.0246(11) Uani 1 1 d . . .
H5 H 0.1050 -0.1045 -0.1491 0.030 Uiso 1 1 calc R . .
B6 B -0.0380(7) -0.0076(4) -0.0493(3) 0.0317(13) Uani 1 1 d . . .
H6 H -0.1414 0.0207 -0.0838 0.038 Uiso 1 1 calc R . .
B7 B 0.0621(7) 0.0542(4) 0.0240(3) 0.0249(11) Uani 1 1 d . . .
B8 B 0.1254(7) -0.0220(4) 0.0940(3) 0.0261(11) Uani 1 1 d . . .
B9 B 0.2773(6) -0.0968(3) 0.0554(3) 0.0227(10) Uani 1 1 d . . .
B10 B 0.3044(6) -0.0644(3) -0.0416(3) 0.0207(11) Uani 1 1 d . . .
B11 B 0.1710(6) 0.0302(3) -0.0607(3) 0.0214(11) Uani 1 1 d . . .
B12 B 0.2759(6) 0.0208(4) 0.0282(3) 0.0227(11) Uani 1 1 d . . .
Br1 Br -0.00754(8) 0.17878(4) 0.05246(3) 0.04339(15) Uani 1 1 d . . .
Br2 Br 0.13647(7) 0.01724(4) 0.20254(3) 0.04045(15) Uani 1 1 d . . .
Br3 Br 0.45150(7) -0.14751(4) 0.11939(3) 0.03754(14) Uani 1 1 d . . .
Br4 Br 0.51358(6) -0.08153(4) -0.09539(3) 0.03899(14) Uani 1 1 d . . .
Br5 Br 0.22301(7) 0.12548(4) -0.13391(3) 0.03775(14) Uani 1 1 d . . .
Br6 Br 0.45113(7) 0.10379(4) 0.05728(3) 0.03883(14) Uani 1 1 d . . .
Al1 Al -0.0153(2) 0.16910(11) 0.19935(9) 0.0365(4) Uani 1 1 d D A .
C2 C -0.2448(7) 0.1451(4) 0.2276(3) 0.0467(15) Uani 1 1 d . . .
H2A H -0.2659 0.1771 0.2757 0.056 Uiso 1 1 calc R . .
H2B H -0.3155 0.1737 0.1889 0.056 Uiso 1 1 calc R . .
C3 C -0.3043(7) 0.0493(4) 0.2374(3) 0.0478(15) Uani 1 1 d . . .
H3A H -0.2858 0.0156 0.1906 0.072 Uiso 1 1 calc R . .
H3B H -0.4221 0.0496 0.2493 0.072 Uiso 1 1 calc R . .
H3C H -0.2436 0.0206 0.2787 0.072 Uiso 1 1 calc R . .
C4 C 0.1352(9) 0.2625(5) 0.2344(4) 0.0610(18) Uani 1 1 d D . .
H4A H 0.0731 0.3200 0.2338 0.073 Uiso 0.49(5) 1 calc PR A 1
H4B H 0.1598 0.2490 0.2879 0.073 Uiso 0.49(5) 1 calc PR A 1
H4C H 0.0688 0.3058 0.2642 0.073 Uiso 0.51(5) 1 calc PR A 2
H4D H 0.2120 0.2332 0.2702 0.073 Uiso 0.51(5) 1 calc PR A 2
C5 C 0.294(2) 0.2804(19) 0.1970(15) 0.061(8) Uani 0.49(5) 1 d PD A 1
H5A H 0.2747 0.3038 0.1461 0.092 Uiso 0.49(5) 1 calc PR A 1
H5B H 0.3576 0.2242 0.1939 0.092 Uiso 0.49(5) 1 calc PR A 1
H5C H 0.3563 0.3249 0.2264 0.092 Uiso 0.49(5) 1 calc PR A 1
C5D C 0.237(4) 0.317(2) 0.1821(10) 0.104(10) Uani 0.51(5) 1 d PD A 2
H5D1 H 0.3188 0.3506 0.2109 0.156 Uiso 0.51(5) 1 calc PR A 2
H5D2 H 0.1661 0.3586 0.1543 0.156 Uiso 0.51(5) 1 calc PR A 2
H5D3 H 0.2925 0.2763 0.1465 0.156 Uiso 0.51(5) 1 calc PR A 2

loop_
_atom_site_aniso_label
_atom_site_aniso_U_11
_atom_site_aniso_U_22
_atom_site_aniso_U_33
_atom_site_aniso_U_23
_atom_site_aniso_U_13
_atom_site_aniso_U_12
C1 0.033(3) 0.032(3) 0.036(3) -0.002(2) 0.000(2) -0.008(2)
B2 0.032(3) 0.041(4) 0.030(3) 0.004(3) 0.005(3) 0.004(3)
B3 0.034(3) 0.026(3) 0.028(3) 0.009(2) 0.002(2) -0.006(2)
B4 0.036(3) 0.019(3) 0.030(3) -0.003(2) 0.002(2) -0.005(2)
B5 0.030(3) 0.023(3) 0.021(3) -0.003(2) -0.001(2) -0.001(2)
B6 0.026(3) 0.038(3) 0.031(3) -0.001(3) -0.002(2) 0.001(2)
B7 0.032(3) 0.018(3) 0.024(3) 0.001(2) -0.001(2) 0.009(2)
B8 0.031(3) 0.028(3) 0.020(2) 0.002(2) 0.004(2) 0.006(2)
B9 0.029(3) 0.016(3) 0.023(2) 0.000(2) -0.001(2) 0.000(2)
B10 0.023(2) 0.019(3) 0.020(3) -0.003(2) 0.002(2) -0.0008(19)
B11 0.030(3) 0.015(3) 0.018(2) 0.006(2) 0.003(2) -0.003(2)
B12 0.025(3) 0.020(3) 0.023(2) -0.005(2) -0.005(2) -0.007(2)
Br1 0.0703(4) 0.0295(3) 0.0304(3) -0.0022(2) -0.0024(3) 0.0257(3)
Br2 0.0560(3) 0.0471(3) 0.0183(2) -0.0002(2) -0.0004(2) 0.0206(3)
Br3 0.0434(3) 0.0318(3) 0.0374(3) 0.0014(2) -0.0090(2) 0.0143(2)
Br4 0.0289(3) 0.0525(4) 0.0355(3) -0.0044(3) 0.0088(2) 0.0049(2)
Br5 0.0547(3) 0.0321(3) 0.0265(3) 0.0094(2) 0.0011(2) -0.0055(2)
Br6 0.0458(3) 0.0281(3) 0.0426(3) -0.0011(2) -0.0148(2) -0.0130(2)
Al1 0.0404(9) 0.0328(9) 0.0364(8) -0.0095(7) 0.0056(8) 0.0000(7)
C2 0.043(3) 0.054(4) 0.043(3) -0.008(3) 0.003(3) 0.007(3)
C3 0.040(3) 0.067(4) 0.037(3) 0.008(3) 0.009(3) -0.001(3)
C4 0.080(5) 0.052(4) 0.051(4) -0.011(3) 0.000(4) -0.019(4)
C5 0.053(10) 0.038(11) 0.093(14) -0.050(10) 0.026(9) -0.022(8)
C5D 0.15(2) 0.043(12) 0.115(17) -0.031(11) 0.055(16) 0.002(14)

loop_
_atom_type_symbol
_atom_type_description
_atom_type_scat_dispersion_real
_atom_type_scat_dispersion_imag
_atom_type_scat_source
C C 0.0033 0.0016 'International Tables Vol C Tables 4.2.6.8 and 6.1.1.4'
H H 0.0000 0.0000 'International Tables Vol C Tables 4.2.6.8 and 6.1.1.4'
B B 0.0013 0.0007 'International Tables Vol C Tables 4.2.6.8 and 6.1.1.4'
Al Al 0.0645 0.0514 'International Tables Vol C Tables 4.2.6.8 and 6.1.1.4'
Br Br -0.2901 2.4595 'International Tables Vol C Tables 4.2.6.8 and 6.1.1.4'

loop_
_geom_angle_atom_site_label_1
_geom_angle_atom_site_label_2
_geom_angle_atom_site_label_3
_geom_angle
B5 C1 B2 115.9(4)
B5 C1 B6 63.3(3)
B2 C1 B6 63.6(3)
B5 C1 B4 62.6(3)
B2 C1 B4 114.4(4)
B6 C1 B4 115.0(4)
B5 C1 B3 114.4(4)
B2 C1 B3 63.1(3)
B6 C1 B3 115.6(4)
B4 C1 B3 61.7(3)
C1 B2 B8 103.9(4)
C1 B2 B7 103.6(4)
B8 B2 B7 58.9(3)
C1 B2 B6 58.6(3)
B8 B2 B6 107.0(4)
B7 B2 B6 59.7(3)
C1 B2 B3 59.3(3)
B8 B2 B3 59.3(3)
B7 B2 B3 106.8(4)
B6 B2 B3 108.4(4)
C1 B3 B8 102.9(4)
C1 B3 B4 59.1(3)
B8 B3 B4 107.0(4)
C1 B3 B9 104.6(4)
B8 B3 B9 60.7(3)
B4 B3 B9 59.4(3)
C1 B3 B2 57.6(3)
B8 B3 B2 59.8(3)
B4 B3 B2 107.7(4)
B9 B3 B2 109.0(4)
C1 B4 B9 105.6(4)
C1 B4 B3 59.2(3)
B9 B4 B3 60.5(3)
C1 B4 B5 57.8(3)
B9 B4 B5 109.4(4)
B3 B4 B5 108.3(4)
C1 B4 B10 104.6(4)
B9 B4 B10 61.0(3)
B3 B4 B10 109.2(4)
B5 B4 B10 60.5(3)
C1 B5 B4 59.6(3)
C1 B5 B6 58.7(3)
B4 B5 B6 108.7(4)
C1 B5 B10 105.5(4)
B4 B5 B10 59.8(3)
B6 B5 B10 108.6(4)
C1 B5 B11 104.7(3)
B4 B5 B11 107.8(4)
B6 B5 B11 60.0(3)
B10 B5 B11 60.1(3)
C1 B6 B7 103.3(4)
C1 B6 B5 58.0(3)
B7 B6 B5 107.0(4)
C1 B6 B2 57.9(3)
B7 B6 B2 60.0(3)
B5 B6 B2 106.8(4)
C1 B6 B11 104.5(4)
B7 B6 B11 59.5(3)
B5 B6 B11 60.6(3)
B2 B6 B11 108.0(4)
B8 B7 B11 108.8(4)
B8 B7 B6 108.5(4)
B11 B7 B6 60.7(3)
B8 B7 B2 60.2(3)
B11 B7 B2 109.2(4)
B6 B7 B2 60.3(3)
B8 B7 B12 60.9(3)
B11 B7 B12 60.1(3)
B6 B7 B12 109.1(4)
B2 B7 B12 109.5(4)
B8 B7 Br1 120.0(3)
B11 B7 Br1 122.6(3)
B6 B7 Br1 121.9(3)
B2 B7 Br1 119.9(3)
B12 B7 Br1 121.0(3)
B7 B8 B3 109.6(4)
B7 B8 B2 60.9(3)
B3 B8 B2 60.8(3)
B7 B8 B9 109.3(4)
B3 B8 B9 60.1(3)
B2 B8 B9 109.3(4)
B7 B8 B12 61.0(3)
B3 B8 B12 109.2(4)
B2 B8 B12 110.3(4)
B9 B8 B12 60.3(3)
B7 B8 Br2 120.2(3)
B3 B8 Br2 122.3(3)
B2 B8 Br2 121.7(3)
B9 B8 Br2 120.8(3)
B12 B8 Br2 119.1(3)
B4 B9 B3 60.1(3)
B4 B9 B8 106.5(4)
B3 B9 B8 59.3(3)
B4 B9 B10 60.0(3)
B3 B9 B10 108.1(4)
B8 B9 B10 106.5(4)
B4 B9 B12 107.6(4)
B3 B9 B12 108.4(4)
B8 B9 B12 60.1(3)
B10 B9 B12 59.3(3)
B4 B9 Br3 123.2(3)
B3 B9 Br3 119.9(3)
B8 B9 Br3 120.8(3)
B10 B9 Br3 124.4(3)
B12 B9 Br3 121.8(3)
B12 B10 B4 107.9(3)
B12 B10 B5 108.4(4)
B4 B10 B5 59.8(3)
B12 B10 B9 60.6(3)
B4 B10 B9 59.0(3)
B5 B10 B9 107.2(3)
B12 B10 B11 60.1(3)
B4 B10 B11 108.0(3)
B5 B10 B11 60.4(3)
B9 B10 B11 108.2(3)
B12 B10 Br4 122.7(3)
B4 B10 Br4 121.0(3)
B5 B10 Br4 120.7(3)
B9 B10 Br4 122.4(3)
B11 B10 Br4 121.9(3)
B7 B11 B12 60.7(3)
B7 B11 B6 59.9(3)
B12 B11 B6 108.9(4)
B7 B11 B10 107.2(3)
B12 B11 B10 59.3(3)
B6 B11 B10 107.7(4)
B7 B11 B5 106.4(3)
B12 B11 B5 107.1(3)
B6 B11 B5 59.5(3)
B10 B11 B5 59.5(3)
B7 B11 Br5 121.4(3)
B12 B11 Br5 122.2(3)
B6 B11 Br5 120.1(3)
B10 B11 Br5 123.6(3)
B5 B11 Br5 122.8(3)
B10 B12 B11 60.5(3)
B10 B12 B8 106.7(3)
B11 B12 B8 105.8(3)
B10 B12 B9 60.1(3)
B11 B12 B9 108.2(3)
B8 B12 B9 59.6(3)
B10 B12 B7 106.9(3)
B11 B12 B7 59.1(3)
B8 B12 B7 58.1(3)
B9 B12 B7 106.3(3)
B10 B12 Br6 122.3(3)
B11 B12 Br6 121.9(3)
B8 B12 Br6 123.1(3)
B9 B12 Br6 122.2(3)
B7 B12 Br6 122.7(3)
B7 Br1 Al1 101.99(16)
B8 Br2 Al1 102.19(16)
C4 Al1 C2 130.1(3)
C4 Al1 Br2 108.3(2)
C2 Al1 Br2 106.96(19)
C4 Al1 Br1 105.3(2)
C2 Al1 Br1 106.71(19)
Br2 Al1 Br1 93.36(5)
C3 C2 Al1 120.3(4)
C5D C4 C5 29.8(10)
C5D C4 Al1 122.5(8)
C5 C4 Al1 122.3(6)

loop_
_geom_bond_atom_site_label_1
_geom_bond_atom_site_label_2
_geom_bond_distance
C1 B5 1.681(7)
C1 B2 1.682(8)
C1 B6 1.695(8)
C1 B4 1.713(7)
C1 B3 1.715(7)
B2 B8 1.759(8)
B2 B7 1.772(8)
B2 B6 1.779(8)
B2 B3 1.777(8)
B3 B8 1.751(8)
B3 B4 1.758(8)
B3 B9 1.765(7)
B4 B9 1.744(7)
B4 B5 1.763(8)
B4 B10 1.763(7)
B5 B6 1.772(8)
B5 B10 1.776(7)
B5 B11 1.792(7)
B6 B7 1.767(8)
B6 B11 1.782(7)
B7 B8 1.736(7)
B7 B11 1.761(7)
B7 B12 1.789(7)
B7 Br1 1.976(5)
B8 B9 1.775(7)
B8 B12 1.786(7)
B8 Br2 1.991(5)
B9 B10 1.779(7)
B9 B12 1.789(7)
B9 Br3 1.944(5)
B10 B12 1.764(7)
B10 B11 1.786(7)
B10 Br4 1.946(5)
B11 B12 1.779(7)
B11 Br5 1.943(5)
B12 Br6 1.931(5)
Br1 Al1 2.5807(17)
Br2 Al1 2.5408(17)
Al1 C4 1.929(6)
Al1 C2 1.944(6)
C2 C3 1.494(8)
C4 C5D 1.460(12)
C4 C5 1.462(11)

loop_
_geom_torsion_atom_site_label_1
_geom_torsion_atom_site_label_2
_geom_torsion_atom_site_label_3
_geom_torsion_atom_site_label_4
_geom_torsion
B5 C1 B2 B8 -64.7(5)
B6 C1 B2 B8 -101.6(4)
B4 C1 B2 B8 5.3(5)
B3 C1 B2 B8 40.8(4)
B5 C1 B2 B7 -3.9(5)
B6 C1 B2 B7 -40.8(3)
B4 C1 B2 B7 66.1(5)
B3 C1 B2 B7 101.6(4)
B5 C1 B2 B6 36.9(4)
B4 C1 B2 B6 107.0(4)
B3 C1 B2 B6 142.4(4)
B5 C1 B2 B3 -105.5(4)
B6 C1 B2 B3 -142.4(4)
B4 C1 B2 B3 -35.5(4)
B5 C1 B3 B8 67.1(5)
B2 C1 B3 B8 -40.8(4)
B6 C1 B3 B8 -3.6(5)
B4 C1 B3 B8 102.3(4)
B5 C1 B3 B4 -35.1(4)
B2 C1 B3 B4 -143.1(4)
B6 C1 B3 B4 -105.9(4)
B5 C1 B3 B9 4.5(5)
B2 C1 B3 B9 -103.5(4)
B6 C1 B3 B9 -66.2(5)
B4 C1 B3 B9 39.7(3)
B5 C1 B3 B2 108.0(4)
B6 C1 B3 B2 37.2(4)
B4 C1 B3 B2 143.1(4)
B8 B2 B3 C1 -132.5(4)
B7 B2 B3 C1 -96.2(4)
B6 B2 B3 C1 -33.2(4)
C1 B2 B3 B8 132.5(4)
B7 B2 B3 B8 36.3(4)
B6 B2 B3 B8 99.2(4)
C1 B2 B3 B4 32.7(4)
B8 B2 B3 B4 -99.8(4)
B7 B2 B3 B4 -63.4(5)
B6 B2 B3 B4 -0.5(5)
C1 B2 B3 B9 95.6(4)
B8 B2 B3 B9 -36.9(4)
B7 B2 B3 B9 -0.6(5)
B6 B2 B3 B9 62.4(5)
B5 C1 B4 B9 103.4(4)
B2 C1 B4 B9 -4.4(5)
B6 C1 B4 B9 66.4(5)
B3 C1 B4 B9 -40.4(3)
B5 C1 B4 B3 143.8(4)
B2 C1 B4 B3 36.0(4)
B6 C1 B4 B3 106.8(4)
B2 C1 B4 B5 -107.8(4)
B6 C1 B4 B5 -37.0(4)
B3 C1 B4 B5 -143.8(4)
B5 C1 B4 B10 40.0(3)
B2 C1 B4 B10 -67.8(5)
B6 C1 B4 B10 3.0(5)
B3 C1 B4 B10 -103.8(4)
B8 B3 B4 C1 -95.1(4)
B9 B3 B4 C1 -134.1(4)
B2 B3 B4 C1 -32.1(4)
C1 B3 B4 B9 134.1(4)
B8 B3 B4 B9 39.0(4)
B2 B3 B4 B9 102.0(4)
C1 B3 B4 B5 31.8(4)
B8 B3 B4 B5 -63.3(5)
B9 B3 B4 B5 -102.4(4)
B2 B3 B4 B5 -0.4(5)
C1 B3 B4 B10 96.0(4)
B8 B3 B4 B10 0.9(5)
B9 B3 B4 B10 -38.1(4)
B2 B3 B4 B10 63.9(5)
B2 C1 B5 B4 105.4(4)
B6 C1 B5 B4 142.4(4)
B3 C1 B5 B4 34.8(4)
B2 C1 B5 B6 -37.0(4)
B4 C1 B5 B6 -142.4(4)
B3 C1 B5 B6 -107.6(4)
B2 C1 B5 B10 65.6(5)
B6 C1 B5 B10 102.6(4)
B4 C1 B5 B10 -39.8(3)
B3 C1 B5 B10 -5.0(5)
B2 C1 B5 B11 3.2(5)
B6 C1 B5 B11 40.2(3)
B4 C1 B5 B11 -102.2(4)
B3 C1 B5 B11 -67.4(5)
B9 B4 B5 C1 -96.6(4)
B3 B4 B5 C1 -32.3(4)
B10 B4 B5 C1 -134.4(4)
C1 B4 B5 B6 33.4(4)
B9 B4 B5 B6 -63.2(5)
B3 B4 B5 B6 1.1(5)
B10 B4 B5 B6 -101.0(4)
C1 B4 B5 B10 134.4(4)
B9 B4 B5 B10 37.8(3)
B3 B4 B5 B10 102.1(4)
C1 B4 B5 B11 96.9(4)
B9 B4 B5 B11 0.3(5)
B3 B4 B5 B11 64.6(5)
B10 B4 B5 B11 -37.5(3)
B5 C1 B6 B7 -101.9(4)
B2 C1 B6 B7 40.9(4)
B4 C1 B6 B7 -65.2(5)
B3 C1 B6 B7 3.9(5)
B2 C1 B6 B5 142.8(4)
B4 C1 B6 B5 36.7(4)
B3 C1 B6 B5 105.8(4)
B5 C1 B6 B2 -142.8(4)
B4 C1 B6 B2 -106.1(4)
B3 C1 B6 B2 -37.0(4)
B5 C1 B6 B11 -40.4(3)
B2 C1 B6 B11 102.4(4)
B4 C1 B6 B11 -3.8(5)
B3 C1 B6 B11 65.3(5)
B4 B5 B6 C1 -33.7(4)
B10 B5 B6 C1 -97.2(4)
B11 B5 B6 C1 -133.9(4)
C1 B5 B6 B7 95.3(4)
B4 B5 B6 B7 61.6(5)
B10 B5 B6 B7 -1.9(5)
B11 B5 B6 B7 -38.5(3)
C1 B5 B6 B2 32.3(4)
B4 B5 B6 B2 -1.4(5)
B10 B5 B6 B2 -64.8(5)
B11 B5 B6 B2 -101.5(4)
C1 B5 B6 B11 133.9(4)
B4 B5 B6 B11 100.1(4)
B10 B5 B6 B11 36.7(3)
B8 B2 B6 C1 96.2(4)
B7 B2 B6 C1 132.6(4)
B3 B2 B6 C1 33.5(4)
C1 B2 B6 B7 -132.6(4)
B8 B2 B6 B7 -36.5(4)
B3 B2 B6 B7 -99.1(4)
C1 B2 B6 B5 -32.4(3)
B8 B2 B6 B5 63.8(5)
B7 B2 B6 B5 100.2(4)
B3 B2 B6 B5 1.2(5)
C1 B2 B6 B11 -96.2(4)
B8 B2 B6 B11 0.0(5)
B7 B2 B6 B11 36.4(4)
B3 B2 B6 B11 -62.6(5)
C1 B6 B7 B8 -2.4(5)
B5 B6 B7 B8 -62.6(5)
B2 B6 B7 B8 37.4(4)
B11 B6 B7 B8 -101.6(4)
C1 B6 B7 B11 99.2(4)
B5 B6 B7 B11 39.1(3)
B2 B6 B7 B11 139.0(4)
C1 B6 B7 B2 -39.8(3)
B5 B6 B7 B2 -100.0(4)
B11 B6 B7 B2 -139.0(4)
C1 B6 B7 B12 62.3(4)
B5 B6 B7 B12 2.1(5)
B2 B6 B7 B12 102.1(4)
B11 B6 B7 B12 -36.9(3)
C1 B6 B7 Br1 -148.6(4)
B5 B6 B7 Br1 151.3(3)
B2 B6 B7 Br1 -108.8(4)
B11 B6 B7 Br1 112.2(4)
C1 B2 B7 B8 -98.2(4)
B6 B2 B7 B8 -138.4(4)
B3 B2 B7 B8 -36.5(4)
C1 B2 B7 B11 3.0(5)
B8 B2 B7 B11 101.2(4)
B6 B2 B7 B11 -37.3(4)
B3 B2 B7 B11 64.6(5)
C1 B2 B7 B6 40.2(3)
B8 B2 B7 B6 138.4(4)
B3 B2 B7 B6 101.9(4)
C1 B2 B7 B12 -61.2(5)
B8 B2 B7 B12 37.0(3)
B6 B2 B7 B12 -101.4(4)
B3 B2 B7 B12 0.5(5)
C1 B2 B7 Br1 152.2(3)
B8 B2 B7 Br1 -109.6(4)
B6 B2 B7 Br1 112.0(4)
B3 B2 B7 Br1 -146.1(3)
B11 B7 B8 B3 -64.0(5)
B6 B7 B8 B3 0.4(5)
B2 B7 B8 B3 37.9(4)
B12 B7 B8 B3 -101.6(4)
Br1 B7 B8 B3 147.3(4)
B11 B7 B8 B2 -101.9(4)
B6 B7 B8 B2 -37.5(4)
B12 B7 B8 B2 -139.5(4)
Br1 B7 B8 B2 109.4(4)
B11 B7 B8 B9 0.1(5)
B6 B7 B8 B9 64.5(5)
B2 B7 B8 B9 102.0(4)
B12 B7 B8 B9 -37.5(3)
Br1 B7 B8 B9 -148.6(3)
B11 B7 B8 B12 37.6(3)
B6 B7 B8 B12 102.0(4)
B2 B7 B8 B12 139.5(4)
Br1 B7 B8 B12 -111.1(4)
B11 B7 B8 Br2 146.3(3)
B6 B7 B8 Br2 -149.3(3)
B2 B7 B8 Br2 -111.8(4)
B12 B7 B8 Br2 108.7(4)
Br1 B7 B8 Br2 -2.4(6)
C1 B3 B8 B7 1.8(5)
B4 B3 B8 B7 63.0(5)
B9 B3 B8 B7 101.5(4)
B2 B3 B8 B7 -37.9(4)
C1 B3 B8 B2 39.7(3)
B4 B3 B8 B2 100.9(4)
B9 B3 B8 B2 139.4(4)
C1 B3 B8 B9 -99.7(4)
B4 B3 B8 B9 -38.4(4)
B2 B3 B8 B9 -139.4(4)
C1 B3 B8 B12 -63.4(4)
B4 B3 B8 B12 -2.1(5)
B9 B3 B8 B12 36.3(4)
B2 B3 B8 B12 -103.0(4)
C1 B3 B8 Br2 150.7(3)
B4 B3 B8 Br2 -148.0(4)
B9 B3 B8 Br2 -109.6(4)
B2 B3 B8 Br2 111.0(4)
C1 B2 B8 B7 97.7(4)
B6 B2 B8 B7 36.8(4)
B3 B2 B8 B7 138.5(4)
C1 B2 B8 B3 -40.8(4)
B7 B2 B8 B3 -138.5(4)
B6 B2 B8 B3 -101.7(4)
C1 B2 B8 B9 -4.1(5)
B7 B2 B8 B9 -101.8(4)
B6 B2 B8 B9 -65.0(5)
B3 B2 B8 B9 36.7(4)
C1 B2 B8 B12 60.4(5)
B7 B2 B8 B12 -37.3(4)
B6 B2 B8 B12 -0.5(5)
B3 B2 B8 B12 101.2(4)
C1 B2 B8 Br2 -152.8(4)
B7 B2 B8 Br2 109.4(4)
B6 B2 B8 Br2 146.3(4)
B3 B2 B8 Br2 -112.0(4)
C1 B4 B9 B3 39.8(3)
B5 B4 B9 B3 100.6(4)
B10 B4 B9 B3 138.1(4)
C1 B4 B9 B8 1.5(5)
B3 B4 B9 B8 -38.3(4)
B5 B4 B9 B8 62.3(5)
B10 B4 B9 B8 99.9(4)
C1 B4 B9 B10 -98.4(4)
B3 B4 B9 B10 -138.1(4)
B5 B4 B9 B10 -37.6(3)
C1 B4 B9 B12 -61.7(4)
B3 B4 B9 B12 -101.5(4)
B5 B4 B9 B12 -0.9(5)
B10 B4 B9 B12 36.6(3)
C1 B4 B9 Br3 147.9(3)
B3 B4 B9 Br3 108.1(4)
B5 B4 B9 Br3 -151.3(3)
B10 B4 B9 Br3 -113.8(4)
C1 B3 B9 B4 -39.5(4)
B8 B3 B9 B4 -136.3(4)
B2 B3 B9 B4 -99.8(4)
C1 B3 B9 B8 96.8(4)
B4 B3 B9 B8 136.3(4)
B2 B3 B9 B8 36.5(4)
C1 B3 B9 B10 -2.1(5)
B8 B3 B9 B10 -98.8(4)
B4 B3 B9 B10 37.5(4)
B2 B3 B9 B10 -62.3(5)
C1 B3 B9 B12 60.7(5)
B8 B3 B9 B12 -36.1(3)
B4 B3 B9 B12 100.2(4)
B2 B3 B9 B12 0.4(5)
C1 B3 B9 Br3 -153.0(3)
B8 B3 B9 Br3 110.3(4)
B4 B3 B9 Br3 -113.4(4)
B2 B3 B9 Br3 146.8(3)
B7 B8 B9 B4 -63.4(5)
B3 B8 B9 B4 38.7(4)
B2 B8 B9 B4 1.6(5)
B12 B8 B9 B4 -101.2(4)
Br2 B8 B9 B4 150.7(3)
B7 B8 B9 B3 -102.0(4)
B2 B8 B9 B3 -37.0(4)
B12 B8 B9 B3 -139.9(4)
Br2 B8 B9 B3 112.0(4)
B7 B8 B9 B10 -0.5(5)
B3 B8 B9 B10 101.6(4)
B2 B8 B9 B10 64.5(5)
B12 B8 B9 B10 -38.3(3)
Br2 B8 B9 B10 -146.4(3)
B7 B8 B9 B12 37.8(4)
B3 B8 B9 B12 139.9(4)
B2 B8 B9 B12 102.8(4)
Br2 B8 B9 B12 -108.1(4)
B7 B8 B9 Br3 149.3(3)
B3 B8 B9 Br3 -108.7(4)
B2 B8 B9 Br3 -145.7(3)
B12 B8 B9 Br3 111.4(4)
Br2 B8 B9 Br3 3.3(5)
C1 B4 B10 B12 62.6(4)
B9 B4 B10 B12 -37.3(3)
B3 B4 B10 B12 0.7(5)
B5 B4 B10 B12 101.3(4)
C1 B4 B10 B5 -38.7(3)
B9 B4 B10 B5 -138.6(4)
B3 B4 B10 B5 -100.7(4)
C1 B4 B10 B9 99.9(4)
B3 B4 B10 B9 38.0(4)
B5 B4 B10 B9 138.6(4)
C1 B4 B10 B11 -0.9(5)
B9 B4 B10 B11 -100.9(4)
B3 B4 B10 B11 -62.9(5)
B5 B4 B10 B11 37.8(3)
C1 B4 B10 Br4 -148.5(3)
B9 B4 B10 Br4 111.6(4)
B3 B4 B10 Br4 149.5(3)
B5 B4 B10 Br4 -109.8(4)
C1 B5 B10 B12 -60.7(5)
B4 B5 B10 B12 -100.4(4)
B6 B5 B10 B12 0.9(5)
B11 B5 B10 B12 37.6(3)
C1 B5 B10 B4 39.7(3)
B6 B5 B10 B4 101.3(4)
B11 B5 B10 B4 138.0(4)
C1 B5 B10 B9 3.3(5)
B4 B5 B10 B9 -36.4(3)
B6 B5 B10 B9 64.9(5)
B11 B5 B10 B9 101.6(4)
C1 B5 B10 B11 -98.3(4)
B4 B5 B10 B11 -138.0(4)
B6 B5 B10 B11 -36.6(3)
C1 B5 B10 Br4 150.0(3)
B4 B5 B10 Br4 110.3(4)
B6 B5 B10 Br4 -148.4(3)
B11 B5 B10 Br4 -111.7(4)
B4 B9 B10 B12 138.6(4)
B3 B9 B10 B12 101.1(4)
B8 B9 B10 B12 38.7(3)
Br3 B9 B10 B12 -109.7(4)
B3 B9 B10 B4 -37.5(4)
B8 B9 B10 B4 -99.9(4)
B12 B9 B10 B4 -138.6(4)
Br3 B9 B10 B4 111.8(4)
B4 B9 B10 B5 36.7(3)
B3 B9 B10 B5 -0.8(5)
B8 B9 B10 B5 -63.1(4)
B12 B9 B10 B5 -101.8(4)
Br3 B9 B10 B5 148.5(3)
B4 B9 B10 B11 100.5(4)
B3 B9 B10 B11 63.0(4)
B8 B9 B10 B11 0.6(5)
B12 B9 B10 B11 -38.1(3)
Br3 B9 B10 B11 -147.7(3)
B4 B9 B10 Br4 -109.2(4)
B3 B9 B10 Br4 -146.7(3)
B8 B9 B10 Br4 150.9(3)
B12 B9 B10 Br4 112.2(4)
Br3 B9 B10 Br4 2.5(5)
B8 B7 B11 B12 -37.9(4)
B6 B7 B11 B12 -139.1(4)
B2 B7 B11 B12 -102.0(4)
Br1 B7 B11 B12 109.8(4)
B8 B7 B11 B6 101.2(4)
B2 B7 B11 B6 37.1(4)
B12 B7 B11 B6 139.1(4)
Br1 B7 B11 B6 -111.1(4)
B8 B7 B11 B10 0.3(5)
B6 B7 B11 B10 -100.8(4)
B2 B7 B11 B10 -63.7(5)
B12 B7 B11 B10 38.3(3)
Br1 B7 B11 B10 148.0(3)
B8 B7 B11 B5 62.8(5)
B6 B7 B11 B5 -38.4(4)
B2 B7 B11 B5 -1.3(5)
B12 B7 B11 B5 100.7(4)
Br1 B7 B11 B5 -149.5(3)
B8 B7 B11 Br5 -149.9(3)
B6 B7 B11 Br5 108.9(4)
B2 B7 B11 Br5 146.0(3)
B12 B7 B11 Br5 -112.0(4)
Br1 B7 B11 Br5 -2.2(6)
C1 B6 B11 B7 -97.1(4)
B5 B6 B11 B7 -136.2(4)
B2 B6 B11 B7 -36.6(4)
C1 B6 B11 B12 -59.9(5)
B7 B6 B11 B12 37.2(3)
B5 B6 B11 B12 -99.1(4)
B2 B6 B11 B12 0.5(5)
C1 B6 B11 B10 2.9(5)
B7 B6 B11 B10 100.0(4)
B5 B6 B11 B10 -36.2(3)
B2 B6 B11 B10 63.3(5)
C1 B6 B11 B5 39.1(3)
B7 B6 B11 B5 136.2(4)
B2 B6 B11 B5 99.6(4)
C1 B6 B11 Br5 151.8(3)
B7 B6 B11 Br5 -111.1(4)
B5 B6 B11 Br5 112.7(4)
B2 B6 B11 Br5 -147.8(4)
B12 B10 B11 B7 -38.9(3)
B4 B10 B11 B7 61.8(5)
B5 B10 B11 B7 99.3(4)
B9 B10 B11 B7 -0.6(5)
Br4 B10 B11 B7 -151.0(3)
B4 B10 B11 B12 100.7(4)
B5 B10 B11 B12 138.2(4)
B9 B10 B11 B12 38.3(3)
Br4 B10 B11 B12 -112.1(4)
B12 B10 B11 B6 -102.0(4)
B4 B10 B11 B6 -1.3(5)
B5 B10 B11 B6 36.2(3)
B9 B10 B11 B6 -63.7(4)
Br4 B10 B11 B6 145.9(3)
B12 B10 B11 B5 -138.2(4)
B4 B10 B11 B5 -37.5(3)
B9 B10 B11 B5 -99.9(4)
Br4 B10 B11 B5 109.7(4)
B12 B10 B11 Br5 110.5(4)
B4 B10 B11 Br5 -148.8(3)
B5 B10 B11 Br5 -111.3(4)
B9 B10 B11 Br5 148.8(3)
Br4 B10 B11 Br5 -1.6(6)
C1 B5 B11 B7 -1.0(5)
B4 B5 B11 B7 -63.2(4)
B6 B5 B11 B7 38.6(3)
B10 B5 B11 B7 -100.6(4)
C1 B5 B11 B12 62.8(4)
B4 B5 B11 B12 0.5(5)
B6 B5 B11 B12 102.3(4)
B10 B5 B11 B12 -36.9(3)
C1 B5 B11 B6 -39.5(3)
B4 B5 B11 B6 -101.8(4)
B10 B5 B11 B6 -139.2(4)
C1 B5 B11 B10 99.6(4)
B4 B5 B11 B10 37.4(3)
B6 B5 B11 B10 139.2(4)
C1 B5 B11 Br5 -147.7(3)
B4 B5 B11 Br5 150.0(3)
B6 B5 B11 Br5 -108.2(4)
B10 B5 B11 Br5 112.6(4)
B4 B10 B12 B11 -100.9(4)
B5 B10 B12 B11 -37.7(3)
B9 B10 B12 B11 -137.5(4)
Br4 B10 B12 B11 110.8(4)
B4 B10 B12 B8 -1.9(5)
B5 B10 B12 B8 61.4(5)
B9 B10 B12 B8 -38.5(3)
B11 B10 B12 B8 99.0(4)
Br4 B10 B12 B8 -150.1(3)
B4 B10 B12 B9 36.6(3)
B5 B10 B12 B9 99.8(4)
B11 B10 B12 B9 137.5(4)
Br4 B10 B12 B9 -111.6(4)
B4 B10 B12 B7 -62.9(5)
B5 B10 B12 B7 0.4(5)
B9 B10 B12 B7 -99.4(4)
B11 B10 B12 B7 38.1(3)
Br4 B10 B12 B7 148.9(3)
B4 B10 B12 Br6 147.9(3)
B5 B10 B12 Br6 -148.8(3)
B9 B10 B12 Br6 111.3(4)
B11 B10 B12 Br6 -111.2(4)
Br4 B10 B12 Br6 -0.3(6)
B7 B11 B12 B10 136.6(4)
B6 B11 B12 B10 99.8(4)
B5 B11 B12 B10 36.9(3)
Br5 B11 B12 B10 -112.8(4)
B7 B11 B12 B8 36.0(3)
B6 B11 B12 B8 -0.8(5)
B10 B11 B12 B8 -100.6(4)
B5 B11 B12 B8 -63.6(4)
Br5 B11 B12 B8 146.7(3)
B7 B11 B12 B9 98.5(4)
B6 B11 B12 B9 61.7(5)
B10 B11 B12 B9 -38.0(3)
B5 B11 B12 B9 -1.1(5)
Br5 B11 B12 B9 -150.8(3)
B6 B11 B12 B7 -36.8(4)
B10 B11 B12 B7 -136.6(4)
B5 B11 B12 B7 -99.6(4)
Br5 B11 B12 B7 110.7(4)
B7 B11 B12 Br6 -111.6(4)
B6 B11 B12 Br6 -148.4(3)
B10 B11 B12 Br6 111.8(4)
B5 B11 B12 Br6 148.8(3)
Br5 B11 B12 Br6 -1.0(6)
B7 B8 B12 B10 -99.8(4)
B3 B8 B12 B10 2.5(5)
B2 B8 B12 B10 -62.6(5)
B9 B8 B12 B10 38.7(3)
Br2 B8 B12 B10 149.7(3)
B7 B8 B12 B11 -36.5(3)
B3 B8 B12 B11 65.8(4)
B2 B8 B12 B11 0.8(5)
B9 B8 B12 B11 102.1(4)
Br2 B8 B12 B11 -146.9(3)
B7 B8 B12 B9 -138.5(4)
B3 B8 B12 B9 -36.2(3)
B2 B8 B12 B9 -101.3(4)
Br2 B8 B12 B9 111.0(4)
B3 B8 B12 B7 102.3(4)
B2 B8 B12 B7 37.2(4)
B9 B8 B12 B7 138.5(4)
Br2 B8 B12 B7 -110.5(4)
B7 B8 B12 Br6 110.7(4)
B3 B8 B12 Br6 -147.0(4)
B2 B8 B12 Br6 147.9(4)
B9 B8 B12 Br6 -110.8(4)
Br2 B8 B12 Br6 0.2(5)
B4 B9 B12 B10 -37.0(3)
B3 B9 B12 B10 -100.5(4)
B8 B9 B12 B10 -136.3(4)
Br3 B9 B12 B10 113.9(4)
B4 B9 B12 B11 1.3(5)
B3 B9 B12 B11 -62.3(5)
B8 B9 B12 B11 -98.0(4)
B10 B9 B12 B11 38.2(3)
Br3 B9 B12 B11 152.1(3)
B4 B9 B12 B8 99.3(4)
B3 B9 B12 B8 35.7(3)
B10 B9 B12 B8 136.3(4)
Br3 B9 B12 B8 -109.8(4)
B4 B9 B12 B7 63.4(4)
B3 B9 B12 B7 -0.1(5)
B8 B9 B12 B7 -35.8(3)
B10 B9 B12 B7 100.4(4)
Br3 B9 B12 B7 -145.7(3)
B4 B9 B12 Br6 -148.5(4)
B3 B9 B12 Br6 147.9(4)
B8 B9 B12 Br6 112.2(4)
B10 B9 B12 Br6 -111.5(4)
Br3 B9 B12 Br6 2.4(5)
B8 B7 B12 B10 99.5(4)
B11 B7 B12 B10 -38.7(3)
B6 B7 B12 B10 -1.6(5)
B2 B7 B12 B10 62.8(5)
Br1 B7 B12 B10 -151.0(3)
B8 B7 B12 B11 138.2(4)
B6 B7 B12 B11 37.2(3)
B2 B7 B12 B11 101.5(4)
Br1 B7 B12 B11 -112.3(4)
B11 B7 B12 B8 -138.2(4)
B6 B7 B12 B8 -101.1(4)
B2 B7 B12 B8 -36.7(3)
Br1 B7 B12 B8 109.5(4)
B8 B7 B12 B9 36.5(3)
B11 B7 B12 B9 -101.7(4)
B6 B7 B12 B9 -64.6(5)
B2 B7 B12 B9 -0.2(5)
Br1 B7 B12 B9 146.0(3)
B8 B7 B12 Br6 -111.4(4)
B11 B7 B12 Br6 110.4(4)
B6 B7 B12 Br6 147.5(4)
B2 B7 B12 Br6 -148.1(4)
Br1 B7 B12 Br6 -1.9(6)
B8 B7 Br1 Al1 -8.4(4)
B11 B7 Br1 Al1 -152.6(4)
B6 B7 Br1 Al1 134.0(4)
B2 B7 Br1 Al1 62.4(4)
B12 B7 Br1 Al1 -80.4(4)
B7 B8 Br2 Al1 11.9(4)
B3 B8 Br2 Al1 -133.9(4)
B2 B8 Br2 Al1 -60.6(4)
B9 B8 Br2 Al1 154.2(3)
B12 B8 Br2 Al1 83.3(3)
B8 Br2 Al1 C4 -120.6(3)
B8 Br2 Al1 C2 95.4(2)
B8 Br2 Al1 Br1 -13.25(17)
B7 Br1 Al1 C4 122.3(3)
B7 Br1 Al1 C2 -96.5(3)
B7 Br1 Al1 Br2 12.32(18)
C4 Al1 C2 C3 -140.2(5)
Br2 Al1 C2 C3 -6.9(5)
Br1 Al1 C2 C3 92.0(5)
C2 Al1 C4 C5D -133(2)
Br2 Al1 C4 C5D 94(2)
Br1 Al1 C4 C5D -5(2)
C2 Al1 C4 C5 -169(2)
Br2 Al1 C4 C5 58(2)
Br1 Al1 C4 C5 -41(2)
